data_7111274
loop_
_publ_author_name
'Carmichael, Duncan'
'Mathey, Fran\,cois'
'Ricard, Louis'
'Seeboth, Nicolas'

_publ_section_title
;
 Synthesis of 2-silyl substituted phospharuthenocenes and an elaboration
 into the first phospharuthenocene-phosphine
;
_journal_issue 24
_journal_name_full 'Chemical Communications'
_journal_page_first 2976
_journal_page_last 2977
_journal_paper_doi 10.1039/b208736g
_journal_year 2002
_chemical_formula_sum 'C44 H54 P2 Ru2'
_chemical_formula_weight 846.95
_chemical_name_systematic ?
_space_group_IT_number 14
_symmetry_cell_setting monoclinic
_symmetry_space_group_name_Hall '-P 2yn'
_symmetry_space_group_name_H-M 'P 1 21/n 1'
_atom_sites_solution_hydrogens geom
_atom_sites_solution_primary direct
_atom_sites_solution_secondary difmap
_audit_creation_method SHELXL-97
_cell_angle_alpha 90.000
_cell_angle_beta 96.340(5)
_cell_angle_gamma 90.000
_cell_formula_units_Z 2
_cell_length_a 11.087(5)
_cell_length_b 14.757(5)
_cell_length_c 12.041(5)
_cell_measurement_reflns_used 251
_cell_measurement_temperature 150.0(10)
_cell_measurement_theta_max 20.0
_cell_measurement_theta_min 3.0
_cell_volume 1958.0(14)
_computing_structure_refinement 'SHELXL-97 (Sheldrick, 1997)'
_computing_structure_solution 'SHELXS-97 (Sheldrick, 1990)'
_diffrn_ambient_temperature 150.0(10)
_diffrn_measured_fraction_theta_full 0.997
_diffrn_measured_fraction_theta_max 0.997
_diffrn_measurement_device_type KappaCCD
_diffrn_measurement_method 'phi and omega scans'
_diffrn_radiation_monochromator graphite
_diffrn_radiation_source 'fine-focus sealed tube'
_diffrn_radiation_type MoK\a
_diffrn_radiation_wavelength 0.71069
_diffrn_reflns_av_R_equivalents 0.0464
_diffrn_reflns_av_sigmaI/netI 0.0542
_diffrn_reflns_limit_h_max 15
_diffrn_reflns_limit_h_min -15
_diffrn_reflns_limit_k_max 18
_diffrn_reflns_limit_k_min -20
_diffrn_reflns_limit_l_max 15
_diffrn_reflns_limit_l_min -16
_diffrn_reflns_number 15659
_diffrn_reflns_theta_full 30.03
_diffrn_reflns_theta_max 30.03
_diffrn_reflns_theta_min 3.83
_exptl_absorpt_coefficient_mu 0.883
_exptl_absorpt_correction_T_max 0.9015
_exptl_absorpt_correction_T_min 0.8433
_exptl_absorpt_correction_type 'multiple scans'
_exptl_crystal_colour 'brownish red'
_exptl_crystal_density_diffrn 1.437
_exptl_crystal_density_method 'not measured'
_exptl_crystal_description plate
_exptl_crystal_F_000 872
_exptl_crystal_size_max 0.20
_exptl_crystal_size_mid 0.20
_exptl_crystal_size_min 0.12
_refine_diff_density_max 1.667
_refine_diff_density_min -0.929
_refine_diff_density_rms 0.104
_refine_ls_extinction_method none
_refine_ls_goodness_of_fit_ref 1.074
_refine_ls_hydrogen_treatment mixed
_refine_ls_matrix_type full
_refine_ls_number_parameters 224
_refine_ls_number_reflns 5702
_refine_ls_number_restraints 0
_refine_ls_restrained_S_all 1.074
_refine_ls_R_factor_all 0.0582
_refine_ls_R_factor_gt 0.0388
_refine_ls_shift/su_max 0.000
_refine_ls_shift/su_mean 0.000
_refine_ls_structure_factor_coef Fsqd
_refine_ls_weighting_details
;
calc w=1/[\s^2^(Fo^2^)+(0.0533P)^2^+0.3357P] where 
P=(Fo^2^+2Fc^2^)/3
;
_refine_ls_weighting_scheme calc
_refine_ls_wR_factor_gt 0.0973
_refine_ls_wR_factor_ref 0.1072
_reflns_number_gt 4346
_reflns_number_total 5702
_reflns_threshold_expression >2sigma(I)
_cod_data_source_file b208736gsup1.cif
_cod_data_source_block rumup_compound_4
_cod_depositor_comments
;
The following automatic conversions were performed:

'_symmetry_cell_setting' value 'Monoclinic' changed to 'monoclinic'
according to /home/saulius/struct/CIF-dictionaries/cif_core.dic
dictionary named 'cif_core.dic' version 2.4.2 from 2011-04-26.

Automatic conversion script
Id: cif_fix_values 1891 2012-01-12 08:04:46Z andrius 
;
_cod_original_sg_symbol_H-M 'P21/n     '
_cod_database_code 7111274

loop_
_symmetry_equiv_pos_as_xyz
'x, y, z'
'-x+1/2, y+1/2, -z+1/2'
'-x, -y, -z'
'x-1/2, -y-1/2, z-1/2'

loop_
_atom_site_label
_atom_site_type_symbol
_atom_site_fract_x
_atom_site_fract_y
_atom_site_fract_z
_atom_site_U_iso_or_equiv
_atom_site_adp_type
_atom_site_occupancy
_atom_site_symmetry_multiplicity
_atom_site_calc_flag
_atom_site_refinement_flags
Ru1 Ru 0.063174(15) -0.033786(12) -0.077393(16) 0.02123(8) Uani 1 1 d .
P1 P 0.09086(5) 0.10242(4) 0.00550(5) 0.02293(15) Uani 1 1 d .
C1 C 0.0850(2) 0.20657(18) -0.0723(2) 0.0286(5) Uani 1 1 d .
H1 H 0.0203 0.2233 -0.1268 0.034 Uiso 1 1 calc R
C2 C 0.1834(2) 0.25756(17) -0.0437(2) 0.0318(6) Uani 1 1 d .
C3 C 0.2676(2) 0.21914(17) 0.0478(2) 0.0306(6) Uani 1 1 d .
C4 C 0.2307(2) 0.13879(17) 0.0875(2) 0.0264(5) Uani 1 1 d .
C5 C 0.2107(3) 0.3449(2) -0.1002(3) 0.0462(8) Uani 1 1 d .
H5A H 0.1413 0.3618 -0.1538 0.069 Uiso 1 1 calc R
H5B H 0.2827 0.3370 -0.1397 0.069 Uiso 1 1 calc R
H5C H 0.2258 0.3927 -0.0440 0.069 Uiso 1 1 calc R
C6 C 0.3851(3) 0.2673(2) 0.0857(3) 0.0494(8) Uani 1 1 d .
H6A H 0.3684 0.3202 0.1308 0.074 Uiso 1 1 calc R
H6B H 0.4234 0.2871 0.0202 0.074 Uiso 1 1 calc R
H6C H 0.4397 0.2260 0.1306 0.074 Uiso 1 1 calc R
C7 C 0.2878(2) 0.08719(18) 0.1838(2) 0.0287(5) Uani 1 1 d .
C8 C 0.2874(2) -0.0078(2) 0.1835(3) 0.0334(6) Uani 1 1 d .
H8 H 0.2521 -0.0394 0.1193 0.040 Uiso 1 1 calc R
C9 C 0.3378(3) -0.0563(2) 0.2756(3) 0.0436(7) Uani 1 1 d .
H9 H 0.3369 -0.1206 0.2740 0.052 Uiso 1 1 calc R
C10 C 0.3892(3) -0.0115(3) 0.3697(3) 0.0511(9) Uani 1 1 d .
H10 H 0.4251 -0.0449 0.4322 0.061 Uiso 1 1 calc R
C11 C 0.3884(3) 0.0824(2) 0.3727(3) 0.0494(8) Uani 1 1 d .
H11 H 0.4228 0.1134 0.4377 0.059 Uiso 1 1 calc R
C12 C 0.3376(2) 0.1307(2) 0.2813(3) 0.0405(7) Uani 1 1 d .
H12 H 0.3365 0.1950 0.2846 0.049 Uiso 1 1 calc R
C13 C 0.1582(2) -0.0069(2) -0.2283(2) 0.0312(6) Uani 1 1 d .
C14 C 0.0610(2) -0.06901(19) -0.2576(2) 0.0294(6) Uani 1 1 d .
C15 C 0.0840(2) -0.14846(17) -0.1922(2) 0.0309(6) Uani 1 1 d .
C16 C 0.1965(2) -0.13687(18) -0.1210(2) 0.0314(6) Uani 1 1 d .
C17 C 0.2415(2) -0.04960(19) -0.1437(2) 0.0320(6) Uani 1 1 d .
C18 C 0.1789(3) 0.0802(2) -0.2857(3) 0.0470(8) Uani 1 1 d .
H18A H 0.2243 0.1217 -0.2330 0.070 Uiso 1 1 calc R
H18B H 0.1005 0.1075 -0.3129 0.070 Uiso 1 1 calc R
H18C H 0.2254 0.0688 -0.3489 0.070 Uiso 1 1 calc R
C19 C -0.0381(3) -0.0550(2) -0.3514(3) 0.0439(7) Uani 1 1 d .
H19A H -0.0082 -0.0711 -0.4224 0.066 Uiso 1 1 calc R
H19B H -0.0633 0.0086 -0.3534 0.066 Uiso 1 1 calc R
H19C H -0.1076 -0.0936 -0.3397 0.066 Uiso 1 1 calc R
C20 C 0.0139(3) -0.23507(19) -0.2068(3) 0.0433(7) Uani 1 1 d .
H20A H -0.0713 -0.2216 -0.2318 0.065 Uiso 1 1 calc R
H20B H 0.0193 -0.2675 -0.1354 0.065 Uiso 1 1 calc R
H20C H 0.0477 -0.2729 -0.2627 0.065 Uiso 1 1 calc R
C21 C 0.2587(3) -0.2073(2) -0.0454(3) 0.0505(8) Uani 1 1 d .
H21A H 0.3112 -0.2443 -0.0875 0.076 Uiso 1 1 calc R
H21B H 0.1977 -0.2460 -0.0161 0.076 Uiso 1 1 calc R
H21C H 0.3078 -0.1775 0.0168 0.076 Uiso 1 1 calc R
C22 C 0.3638(2) -0.0122(2) -0.0990(3) 0.0485(8) Uani 1 1 d .
H22A H 0.3896 -0.0393 -0.0259 0.073 Uiso 1 1 calc R
H22B H 0.3582 0.0537 -0.0912 0.073 Uiso 1 1 calc R
H22C H 0.4232 -0.0268 -0.1509 0.073 Uiso 1 1 calc R

loop_
_atom_site_aniso_label
_atom_site_aniso_U_11
_atom_site_aniso_U_22
_atom_site_aniso_U_33
_atom_site_aniso_U_23
_atom_site_aniso_U_13
_atom_site_aniso_U_12
Ru1 0.02047(11) 0.01978(12) 0.02365(13) -0.00230(7) 0.00333(8) -0.00123(7)
P1 0.0239(3) 0.0200(3) 0.0248(4) -0.0002(2) 0.0023(3) -0.0016(2)
C1 0.0337(12) 0.0258(13) 0.0269(14) 0.0029(10) 0.0062(11) 0.0007(10)
C2 0.0384(13) 0.0228(13) 0.0364(15) 0.0007(11) 0.0131(12) -0.0003(11)
C3 0.0279(12) 0.0266(13) 0.0383(15) -0.0031(11) 0.0077(11) -0.0042(10)
C4 0.0246(11) 0.0234(12) 0.0314(14) -0.0035(10) 0.0040(10) -0.0034(9)
C5 0.0533(17) 0.0305(16) 0.059(2) 0.0113(14) 0.0238(16) -0.0020(13)
C6 0.0372(15) 0.0399(17) 0.070(2) 0.0013(16) 0.0033(15) -0.0168(13)
C7 0.0220(10) 0.0295(13) 0.0341(15) 0.0001(11) 0.0013(10) -0.0003(10)
C8 0.0298(12) 0.0304(14) 0.0384(16) -0.0015(12) -0.0027(12) -0.0007(11)
C9 0.0380(15) 0.0386(16) 0.052(2) 0.0083(15) -0.0049(15) 0.0052(13)
C10 0.0457(18) 0.057(2) 0.046(2) 0.0113(17) -0.0158(16) 0.0030(16)
C11 0.0445(17) 0.057(2) 0.043(2) -0.0020(16) -0.0134(15) 0.0004(15)
C12 0.0349(14) 0.0390(16) 0.0452(18) -0.0052(14) -0.0062(13) -0.0025(12)
C13 0.0365(14) 0.0334(14) 0.0253(14) -0.0041(11) 0.0106(11) 0.0067(12)
C14 0.0275(12) 0.0344(14) 0.0273(14) -0.0078(11) 0.0070(11) 0.0017(11)
C15 0.0325(12) 0.0274(13) 0.0348(15) -0.0092(11) 0.0130(11) -0.0034(10)
C16 0.0298(12) 0.0309(14) 0.0341(15) -0.0075(12) 0.0067(11) 0.0085(11)
C17 0.0231(12) 0.0418(16) 0.0326(15) -0.0098(12) 0.0096(11) -0.0020(10)
C18 0.0630(19) 0.0345(17) 0.048(2) 0.0021(14) 0.0264(16) -0.0021(15)
C19 0.0435(16) 0.0585(19) 0.0291(16) -0.0056(14) 0.0011(13) 0.0077(14)
C20 0.0508(16) 0.0308(15) 0.0503(19) -0.0172(14) 0.0146(15) -0.0098(13)
C21 0.0588(19) 0.0416(18) 0.051(2) 0.0013(15) 0.0044(16) 0.0238(15)
C22 0.0255(13) 0.070(2) 0.052(2) -0.0247(18) 0.0103(13) -0.0128(14)

loop_
_atom_type_symbol
_atom_type_description
_atom_type_scat_dispersion_real
_atom_type_scat_dispersion_imag
_atom_type_scat_source
C C 0.0033 0.0016 'International Tables Vol C Tables 4.2.6.8 and 6.1.1.4'
H H 0.0000 0.0000 'International Tables Vol C Tables 4.2.6.8 and 6.1.1.4'
P P 0.1023 0.0942 'International Tables Vol C Tables 4.2.6.8 and 6.1.1.4'
Ru Ru -1.2594 0.8363 'International Tables Vol C Tables 4.2.6.8 and 6.1.1.4'

loop_
_geom_angle_atom_site_label_1
_geom_angle_atom_site_label_2
_geom_angle_atom_site_label_3
_geom_angle
_geom_angle_site_symmetry_1
_geom_angle_site_symmetry_3
C15 Ru1 C16 37.96(10) . .
C15 Ru1 C17 62.43(9) . .
C16 Ru1 C17 37.19(10) . .
C15 Ru1 C14 37.27(10) . .
C16 Ru1 C14 63.05(10) . .
C17 Ru1 C14 62.65(10) . .
C15 Ru1 C13 62.41(10) . .
C16 Ru1 C13 62.89(10) . .
C17 Ru1 C13 37.73(10) . .
C14 Ru1 C13 37.36(10) . .
C15 Ru1 P1 91.86(7) . 3
C16 Ru1 P1 109.69(8) . 3
C17 Ru1 P1 146.82(8) . 3
C14 Ru1 P1 110.12(7) . 3
C13 Ru1 P1 147.43(8) . 3
C15 Ru1 P1 160.30(7) . .
C16 Ru1 P1 130.85(7) . .
C17 Ru1 P1 99.78(7) . .
C14 Ru1 P1 128.79(8) . .
C13 Ru1 P1 98.54(8) . .
P1 Ru1 P1 107.75(3) 3 .
C15 Ru1 Ru1 145.87(6) . 3
C16 Ru1 Ru1 147.25(7) . 3
C17 Ru1 Ru1 148.50(7) . 3
C14 Ru1 Ru1 145.45(7) . 3
C13 Ru1 Ru1 147.07(8) . 3
P1 Ru1 Ru1 54.05(3) 3 3
P1 Ru1 Ru1 53.70(2) . 3
C1 P1 C4 90.59(12) . .
C1 P1 Ru1 127.08(8) . 3
C4 P1 Ru1 124.22(9) . 3
C1 P1 Ru1 122.49(9) . .
C4 P1 Ru1 124.68(8) . .
Ru1 P1 Ru1 72.25(3) 3 .
C2 C1 P1 111.4(2) . .
C1 C2 C3 114.0(2) . .
C1 C2 C5 124.4(3) . .
C3 C2 C5 121.6(2) . .
C4 C3 C2 114.1(2) . .
C4 C3 C6 126.0(3) . .
C2 C3 C6 119.9(2) . .
C3 C4 C7 127.6(2) . .
C3 C4 P1 109.7(2) . .
C7 C4 P1 122.70(18) . .
C12 C7 C8 117.5(3) . .
C12 C7 C4 121.3(2) . .
C8 C7 C4 121.0(2) . .
C9 C8 C7 120.9(3) . .
C10 C9 C8 120.3(3) . .
C9 C10 C11 119.8(3) . .
C12 C11 C10 120.0(3) . .
C11 C12 C7 121.4(3) . .
C14 C13 C17 107.5(3) . .
C14 C13 C18 126.1(3) . .
C17 C13 C18 125.9(3) . .
C14 C13 Ru1 71.11(15) . .
C17 C13 Ru1 70.77(14) . .
C18 C13 Ru1 129.9(2) . .
C15 C14 C13 107.9(2) . .
C15 C14 C19 127.1(3) . .
C13 C14 C19 124.6(3) . .
C15 C14 Ru1 70.77(15) . .
C13 C14 Ru1 71.53(15) . .
C19 C14 Ru1 128.99(18) . .
C14 C15 C16 108.8(2) . .
C14 C15 C20 125.5(3) . .
C16 C15 C20 125.1(3) . .
C14 C15 Ru1 71.96(14) . .
C16 C15 Ru1 71.42(14) . .
C20 C15 Ru1 129.60(17) . .
C17 C16 C15 107.0(2) . .
C17 C16 C21 126.8(3) . .
C15 C16 C21 126.0(3) . .
C17 C16 Ru1 71.43(14) . .
C15 C16 Ru1 70.62(13) . .
C21 C16 Ru1 127.2(2) . .
C16 C17 C13 108.8(2) . .
C16 C17 C22 125.8(3) . .
C13 C17 C22 125.0(3) . .
C16 C17 Ru1 71.38(13) . .
C13 C17 Ru1 71.50(14) . .
C22 C17 Ru1 129.32(19) . .

loop_
_geom_bond_atom_site_label_1
_geom_bond_atom_site_label_2
_geom_bond_distance
_geom_bond_site_symmetry_2
Ru1 C15 2.213(3) .
Ru1 C16 2.224(2) .
Ru1 C17 2.225(2) .
Ru1 C14 2.229(3) .
Ru1 C13 2.234(3) .
Ru1 P1 2.2401(9) 3
Ru1 P1 2.2501(9) .
Ru1 Ru1 2.6471(8) 3
P1 C1 1.798(3) .
P1 C4 1.825(3) .
P1 Ru1 2.2401(9) 3
C1 C2 1.339(4) .
C2 C3 1.476(4) .
C2 C5 1.503(4) .
C3 C4 1.359(3) .
C3 C6 1.510(4) .
C4 C7 1.470(4) .
C7 C12 1.397(4) .
C7 C8 1.402(4) .
C8 C9 1.384(4) .
C9 C10 1.379(5) .
C10 C11 1.386(5) .
C11 C12 1.378(4) .
C13 C14 1.430(4) .
C13 C17 1.442(4) .
C13 C18 1.489(4) .
C14 C15 1.420(4) .
C14 C19 1.501(4) .
C15 C16 1.443(4) .
C15 C20 1.496(4) .
C16 C17 1.419(4) .
C16 C21 1.498(4) .
C17 C22 1.508(4) .
